data_4028713
loop_
_publ_author_name
'Dominik Hager'
'Christian Paulitz'
'J\"org Tiebes'
'Peter Mayer'
'Dirk Trauner'

_publ_section_title
;
 Total Synthesis of Herbicidin C and Aureonuclemycin: Impasses and New
 Avenues
;
_journal_name_full 'Journal of Organic Chemistry'
_journal_page_first 10784
_journal_page_last 10801
_journal_paper_doi 10.1021/jo401706r
_journal_volume 78
_journal_year 2013
_chemical_absolute_configuration ad
_chemical_formula_moiety 'C35 H56 O5 Si2'
_chemical_formula_sum 'C35 H56 O5 Si2'
_chemical_formula_weight 612.987
_space_group_IT_number 19
_symmetry_cell_setting orthorhombic
_symmetry_Int_Tables_number 19
_symmetry_space_group_name_Hall 'P 2ac 2ab'
_symmetry_space_group_name_H-M 'P 21 21 21'
_atom_sites_solution_hydrogens geom
_atom_sites_solution_primary direct
_atom_sites_solution_secondary difmap
_audit_block_code C35H56O5Si2_fx241_trauner
_audit_creation_date
;
'Sun Jun 20 10:55:16 2010'
;
_audit_creation_method 'form98_non/compatible with shelxl97-2'
_audit_update_record 26-Jul-12
_cell_angle_alpha 90.00
_cell_angle_beta 90.00
_cell_angle_gamma 90.00
_cell_formula_units_Z 4
_cell_length_a 8.7850(3)
_cell_length_b 10.6361(4)
_cell_length_c 38.7310(19)
_cell_measurement_reflns_used 11009
_cell_measurement_temperature 173(2)
_cell_measurement_theta_max 32.3346
_cell_measurement_theta_min 4.1329
_cell_volume 3619.0(3)
_computing_cell_refinement
;
CrysAlisPro, Oxford Diffraction Ltd.,
Version 1.171.33.41 (release 06-05-2009 CrysAlis171 .NET)
(compiled May 6 2009,17:20:42)
;
_computing_data_collection
;
CrysAlisPro, Oxford Diffraction Ltd.,
Version 1.171.33.41 (release 06-05-2009 CrysAlis171 .NET)
(compiled May 6 2009,17:20:42)
;
_computing_data_reduction
;
CrysAlisPro, Oxford Diffraction Ltd.,
Version 1.171.33.41 (release 06-05-2009 CrysAlis171 .NET)
(compiled May 6 2009,17:20:42)
;
_computing_structure_refinement
;
Sheldrick, G. M. (2008).
<i>Acta Cryst.</i> A<b>64</b>, 112--122.
;
_computing_structure_solution
;
A. Altomare, M. C. Burla, M. Camalli, G. L. Cascarano, C. Giacovazzo, A.
Guagliardi, A. G. G. Moliterni, G. Polidori, R. Spagna: SIR97: a new tool for
crystal structure determination and refinement; J. Appl. Crystallogr. 1999,
32, 115-119.
;
_diffrn_ambient_temperature 173(2)
_diffrn_detector_area_resol_mean 15.9809
_diffrn_measured_fraction_theta_full 0.995
_diffrn_measured_fraction_theta_max 0.951
_diffrn_measurement_details
;
1 omega -70.00 -40.00 1.0000 40.0000
omega____ theta____ kappa____ phi______ frames
- -28.6994 119.0000 -140.0000 30

2 omega -3.00 102.00 1.0000 40.0000
omega____ theta____ kappa____ phi______ frames
- 29.7932 77.0000 30.0000 105

3 omega 59.00 110.00 1.0000 40.0000
omega____ theta____ kappa____ phi______ frames
- 29.7932 179.0000 -90.0000 51

4 omega 57.00 110.00 1.0000 40.0000
omega____ theta____ kappa____ phi______ frames
- 29.7932 179.0000 30.0000 53

5 omega 16.00 86.00 1.0000 40.0000
omega____ theta____ kappa____ phi______ frames
- 29.7932 -119.0000 140.0000 70

6 omega 21.00 91.00 1.0000 40.0000
omega____ theta____ kappa____ phi______ frames
- 29.7932 77.0000 -120.0000 70

7 omega -45.00 91.00 1.0000 40.0000
omega____ theta____ kappa____ phi______ frames
- 29.7932 0.0000 60.0000 136

;
_diffrn_measurement_device 'CCD camera on \k-goniostat'
_diffrn_measurement_device_type 'Oxford XCalibur'
_diffrn_measurement_method '\w scans'
_diffrn_orient_matrix_UB_11 -0.0016058192
_diffrn_orient_matrix_UB_12 -0.0092136775
_diffrn_orient_matrix_UB_13 0.0181418906
_diffrn_orient_matrix_UB_21 0.0771234327
_diffrn_orient_matrix_UB_22 0.0191617954
_diffrn_orient_matrix_UB_23 0.0011067503
_diffrn_orient_matrix_UB_31 -0.0237007658
_diffrn_orient_matrix_UB_32 0.0631493640
_diffrn_orient_matrix_UB_33 0.0023194624
_diffrn_radiation_collimation '0.5 mm collimator'
_diffrn_radiation_monochromator graphite
_diffrn_radiation_source 'fine-focus sealed tube'
_diffrn_radiation_type MoK\a
_diffrn_radiation_wavelength 0.71073
_diffrn_reflns_av_R_equivalents 0.0651
_diffrn_reflns_av_sigmaI/netI 0.0872
_diffrn_reflns_limit_h_max 13
_diffrn_reflns_limit_h_min -13
_diffrn_reflns_limit_k_max 15
_diffrn_reflns_limit_k_min -14
_diffrn_reflns_limit_l_max 46
_diffrn_reflns_limit_l_min -57
_diffrn_reflns_number 43906
_diffrn_reflns_theta_full 27.50
_diffrn_reflns_theta_max 32.41
_diffrn_reflns_theta_min 4.14
_diffrn_source_current 40_mA
_diffrn_source_power 2.00_kW
_diffrn_source_type 'Spellman generator'
_diffrn_source_voltage 50_kV
_exptl_absorpt_coefficient_mu 0.135
_exptl_absorpt_correction_T_max 1.00000
_exptl_absorpt_correction_T_min 0.86410
_exptl_absorpt_correction_type multi-scan
_exptl_absorpt_process_details
;
CrysAlisPro, Oxford Diffraction Ltd.,
Version 1.171.33.41 (release 06-05-2009 CrysAlis171 .NET)
(compiled May 6 2009,17:20:42)
empirical absorption correction using spherical harmonics,
implemented in SCALE3 ABSPACK scaling algorithm.
;
_exptl_crystal_colour colourless
_exptl_crystal_density_diffrn 1.12507(9)
_exptl_crystal_description block
_exptl_crystal_F_000 1336
_exptl_crystal_size_max 0.45
_exptl_crystal_size_mid 0.20
_exptl_crystal_size_min 0.10
_refine_diff_density_max 0.328
_refine_diff_density_min -0.237
_refine_diff_density_rms 0.044
_refine_ls_abs_structure_details 'Flack H D (1983), Acta Cryst. A39, 876-881'
_refine_ls_abs_structure_Flack -0.05(8)
_refine_ls_extinction_method none
_refine_ls_goodness_of_fit_ref 0.928
_refine_ls_hydrogen_treatment constr
_refine_ls_matrix_type full
_refine_ls_number_parameters 390
_refine_ls_number_reflns 11978
_refine_ls_number_restraints 0
_refine_ls_restrained_S_all 0.928
_refine_ls_R_factor_all 0.0866
_refine_ls_R_factor_gt 0.0509
_refine_ls_shift/su_max 0.001
_refine_ls_shift/su_mean 0.000
_refine_ls_structure_factor_coef Fsqd
_refine_ls_weighting_details 'calc w=1/[\s^2^(Fo^2^)+(0.0453P)^2^+0.0000P] where P=(Fo^2^+2Fc^2^)/3'
_refine_ls_weighting_scheme calc
_refine_ls_wR_factor_gt 0.0933
_refine_ls_wR_factor_ref 0.1001
_reflns_number_gt 7653
_reflns_number_total 11978
_reflns_threshold_expression >2sigma(I)
_cod_data_source_file jo401706r_si_002_8.cif
_cod_data_source_block fx241
_cod_database_code 4028713

loop_
_symmetry_equiv_pos_as_xyz
'x, y, z'
'-x+1/2, -y, z+1/2'
'-x, y+1/2, -z+1/2'
'x+1/2, -y+1/2, -z'

loop_
_atom_site_label
_atom_site_type_symbol
_atom_site_fract_x
_atom_site_fract_y
_atom_site_fract_z
_atom_site_U_iso_or_equiv
_atom_site_adp_type
_atom_site_occupancy
_atom_site_symmetry_multiplicity
_atom_site_calc_flag
_atom_site_refinement_flags
Si1 Si 0.04939(6) 0.93658(5) -0.004099(12) 0.02838(12) Uani 1 1 d .
Si2 Si 0.50143(6) 0.73994(5) 0.195476(12) 0.02754(11) Uani 1 1 d .
O1 O 0.10170(15) 0.87979(10) 0.03400(3) 0.0285(3) Uani 1 1 d .
O2 O 0.34569(14) 0.71259(11) 0.17292(3) 0.0285(3) Uani 1 1 d .
O3 O -0.06560(13) 0.90971(10) 0.11202(3) 0.0272(3) Uani 1 1 d .
O4 O 0.17897(13) 0.94386(12) 0.16203(3) 0.0294(3) Uani 1 1 d .
O5 O 0.22756(13) 0.69240(11) 0.08257(3) 0.0242(3) Uani 1 1 d .
C1 C 0.0247(2) 0.77553(16) 0.04858(4) 0.0276(4) Uani 1 1 d .
H1A H 0.0409 0.7008 0.0338 0.033 Uiso 1 1 calc R
H1B H -0.0860 0.7932 0.0492 0.033 Uiso 1 1 calc R
C2 C 0.07962(18) 0.74717(15) 0.08478(4) 0.0212(3) Uani 1 1 d .
H2 H 0.0090 0.6845 0.0955 0.025 Uiso 1 1 calc R
C3 C 0.08639(18) 0.86301(15) 0.10804(4) 0.0215(3) Uani 1 1 d .
H3 H 0.1511 0.9289 0.0969 0.026 Uiso 1 1 calc R
C4 C 0.1520(2) 0.83027(15) 0.14340(4) 0.0226(4) Uani 1 1 d .
H4 H 0.0770 0.7775 0.1564 0.027 Uiso 1 1 calc R
C5 C 0.30066(19) 0.75895(16) 0.13998(4) 0.0233(3) Uani 1 1 d .
H5 H 0.3809 0.8171 0.1310 0.028 Uiso 1 1 calc R
C6 C 0.2830(2) 0.64760(15) 0.11490(4) 0.0232(4) Uani 1 1 d .
H6 H 0.3878 0.6146 0.1105 0.028 Uiso 1 1 calc R
C7 C 0.1912(2) 0.53844(16) 0.12981(4) 0.0288(4) Uani 1 1 d .
H7A H 0.2430 0.5067 0.1508 0.035 Uiso 1 1 calc R
H7B H 0.0894 0.5693 0.1367 0.035 Uiso 1 1 calc R
C8 C 0.1729(3) 0.43350(18) 0.10482(5) 0.0404(5) Uani 1 1 d .
H8 H 0.2620 0.4042 0.0935 0.048 Uiso 1 1 calc R
C9 C 0.0448(3) 0.3783(2) 0.09719(6) 0.0598(7) Uani 1 1 d .
H9A H -0.0469 0.4047 0.1080 0.072 Uiso 1 1 calc R
H9B H 0.0432 0.3117 0.0809 0.072 Uiso 1 1 calc R
C10 C -0.1544(2) 0.9846(2) -0.00295(6) 0.0438(5) Uani 1 1 d .
H10A H -0.2177 0.9116 0.0028 0.066 Uiso 1 1 calc R
H10B H -0.1843 1.0173 -0.0256 0.066 Uiso 1 1 calc R
H10C H -0.1686 1.0501 0.0146 0.066 Uiso 1 1 calc R
C11 C 0.0730(3) 0.8137(2) -0.03770(5) 0.0437(5) Uani 1 1 d .
H11A H 0.1729 0.7738 -0.0351 0.066 Uiso 1 1 calc R
H11B H 0.0655 0.8522 -0.0606 0.066 Uiso 1 1 calc R
H11C H -0.0070 0.7502 -0.0351 0.066 Uiso 1 1 calc R
C12 C 0.1798(2) 1.07421(18) -0.01114(5) 0.0383(5) Uani 1 1 d .
C13 C 0.1659(3) 1.1654(2) 0.01949(6) 0.0555(7) Uani 1 1 d .
H13A H 0.1961 1.1223 0.0408 0.083 Uiso 1 1 calc R
H13B H 0.0602 1.1939 0.0215 0.083 Uiso 1 1 calc R
H13C H 0.2325 1.2380 0.0157 0.083 Uiso 1 1 calc R
C14 C 0.1365(3) 1.1429(2) -0.04465(6) 0.0670(8) Uani 1 1 d .
H14A H 0.2075 1.2124 -0.0486 0.101 Uiso 1 1 calc R
H14B H 0.0328 1.1760 -0.0426 0.101 Uiso 1 1 calc R
H14C H 0.1414 1.0840 -0.0641 0.101 Uiso 1 1 calc R
C15 C 0.3448(3) 1.0287(2) -0.01370(6) 0.0543(6) Uani 1 1 d .
H15A H 0.4133 1.1013 -0.0143 0.081 Uiso 1 1 calc R
H15B H 0.3576 0.9790 -0.0348 0.081 Uiso 1 1 calc R
H15C H 0.3690 0.9765 0.0064 0.081 Uiso 1 1 calc R
C16 C 0.4437(3) 0.6974(3) 0.24005(5) 0.0592(7) Uani 1 1 d .
H16A H 0.3730 0.7609 0.2490 0.089 Uiso 1 1 calc R
H16B H 0.5340 0.6937 0.2549 0.089 Uiso 1 1 calc R
H16C H 0.3935 0.6151 0.2398 0.089 Uiso 1 1 calc R
C17 C 0.5598(3) 0.90715(19) 0.19245(7) 0.0601(7) Uani 1 1 d .
H17A H 0.5835 0.9278 0.1684 0.090 Uiso 1 1 calc R
H17B H 0.6502 0.9211 0.2068 0.090 Uiso 1 1 calc R
H17C H 0.4767 0.9609 0.2006 0.090 Uiso 1 1 calc R
C18 C 0.6610(2) 0.63553(17) 0.18074(5) 0.0321(4) Uani 1 1 d .
C19 C 0.6113(3) 0.4981(2) 0.18162(8) 0.0623(7) Uani 1 1 d .
H19A H 0.5233 0.4864 0.1664 0.093 Uiso 1 1 calc R
H19B H 0.5835 0.4749 0.2053 0.093 Uiso 1 1 calc R
H19C H 0.6953 0.4446 0.1737 0.093 Uiso 1 1 calc R
C20 C 0.7090(3) 0.6687(3) 0.14377(6) 0.0560(7) Uani 1 1 d .
H20A H 0.7887 0.6105 0.1361 0.084 Uiso 1 1 calc R
H20B H 0.7481 0.7549 0.1432 0.084 Uiso 1 1 calc R
H20C H 0.6208 0.6617 0.1284 0.084 Uiso 1 1 calc R
C21 C 0.8007(2) 0.6513(2) 0.20429(6) 0.0430(5) Uani 1 1 d .
H21A H 0.7751 0.6238 0.2277 0.065 Uiso 1 1 calc R
H21B H 0.8311 0.7399 0.2047 0.065 Uiso 1 1 calc R
H21C H 0.8849 0.6003 0.1954 0.065 Uiso 1 1 calc R
C22 C -0.0834(2) 1.03983(15) 0.10452(5) 0.0297(4) Uani 1 1 d .
H22A H -0.0436 1.0586 0.0812 0.036 Uiso 1 1 calc R
H22B H -0.0260 1.0910 0.1215 0.036 Uiso 1 1 calc R
C23 C -0.2503(2) 1.07079(16) 0.10638(4) 0.0251(4) Uani 1 1 d .
C24 C -0.3549(2) 1.00169(18) 0.08722(5) 0.0304(4) Uani 1 1 d .
H24 H -0.3204 0.9347 0.0730 0.037 Uiso 1 1 calc R
C25 C -0.5086(2) 1.02948(19) 0.08864(5) 0.0358(4) Uani 1 1 d .
H25 H -0.5789 0.9812 0.0756 0.043 Uiso 1 1 calc R
C26 C -0.5598(2) 1.12638(18) 0.10884(6) 0.0398(5) Uani 1 1 d .
H26 H -0.6654 1.1453 0.1098 0.048 Uiso 1 1 calc R
C27 C -0.4569(2) 1.19629(18) 0.12774(5) 0.0410(5) Uani 1 1 d .
H27 H -0.4919 1.2638 0.1417 0.049 Uiso 1 1 calc R
C28 C -0.3032(2) 1.16852(17) 0.12646(5) 0.0326(4) Uani 1 1 d .
H28 H -0.2333 1.2173 0.1395 0.039 Uiso 1 1 calc R
C29 C 0.0669(3) 0.97329(17) 0.18734(5) 0.0357(5) Uani 1 1 d .
H29A H 0.0820 0.9200 0.2080 0.043 Uiso 1 1 calc R
H29B H -0.0359 0.9562 0.1780 0.043 Uiso 1 1 calc R
C30 C 0.0797(2) 1.10900(17) 0.19705(5) 0.0289(4) Uani 1 1 d .
C31 C 0.2129(2) 1.17656(18) 0.19281(5) 0.0322(4) Uani 1 1 d .
H31 H 0.2999 1.1365 0.1833 0.039 Uiso 1 1 calc R
C32 C 0.2209(3) 1.30211(19) 0.20226(5) 0.0391(5) Uani 1 1 d .
H32 H 0.3132 1.3472 0.1991 0.047 Uiso 1 1 calc R
C33 C 0.0965(3) 1.3617(2) 0.21613(5) 0.0447(6) Uani 1 1 d .
H33 H 0.1026 1.4476 0.2227 0.054 Uiso 1 1 calc R
C34 C -0.0373(3) 1.2959(2) 0.22051(6) 0.0476(6) Uani 1 1 d .
H34 H -0.1240 1.3365 0.2300 0.057 Uiso 1 1 calc R
C35 C -0.0452(2) 1.1699(2) 0.21102(5) 0.0410(5) Uani 1 1 d .
H35 H -0.1377 1.1251 0.2142 0.049 Uiso 1 1 calc R

loop_
_atom_site_aniso_label
_atom_site_aniso_U_11
_atom_site_aniso_U_22
_atom_site_aniso_U_33
_atom_site_aniso_U_23
_atom_site_aniso_U_13
_atom_site_aniso_U_12
Si1 0.0360(3) 0.0278(2) 0.0214(2) 0.0044(2) -0.0023(2) 0.0069(2)
Si2 0.0247(2) 0.0316(3) 0.0263(2) -0.0010(2) -0.0055(2) 0.0025(2)
O1 0.0370(8) 0.0258(6) 0.0228(6) 0.0073(5) -0.0070(5) -0.0038(5)
O2 0.0279(7) 0.0356(7) 0.0222(6) 0.0059(5) -0.0054(5) -0.0012(6)
O3 0.0190(6) 0.0220(6) 0.0407(7) 0.0084(5) 0.0017(6) 0.0038(5)
O4 0.0258(7) 0.0328(7) 0.0297(6) -0.0087(5) 0.0039(5) -0.0027(6)
O5 0.0248(7) 0.0289(6) 0.0189(6) 0.0034(5) 0.0016(5) 0.0039(5)
C1 0.0306(11) 0.0262(9) 0.0260(9) 0.0048(7) -0.0068(7) -0.0055(7)
C2 0.0201(8) 0.0214(8) 0.0221(8) 0.0028(7) 0.0005(6) -0.0002(7)
C3 0.0170(9) 0.0207(8) 0.0269(9) 0.0042(7) -0.0008(7) 0.0002(6)
C4 0.0219(9) 0.0238(8) 0.0221(8) -0.0010(7) 0.0002(7) -0.0032(7)
C5 0.0197(8) 0.0278(9) 0.0223(8) 0.0045(7) -0.0028(6) -0.0004(7)
C6 0.0229(9) 0.0256(9) 0.0212(9) 0.0029(7) -0.0028(7) 0.0057(7)
C7 0.0351(11) 0.0230(9) 0.0282(9) 0.0047(7) -0.0038(8) 0.0001(8)
C8 0.0557(14) 0.0235(9) 0.0420(11) 0.0011(9) 0.0027(10) 0.0013(10)
C9 0.086(2) 0.0406(13) 0.0525(14) -0.0091(10) -0.0043(14) -0.0182(14)
C10 0.0417(12) 0.0495(12) 0.0403(12) 0.0094(10) -0.0006(10) 0.0150(10)
C11 0.0504(14) 0.0467(12) 0.0341(11) -0.0049(9) -0.0086(10) 0.0086(11)
C12 0.0503(13) 0.0290(10) 0.0356(11) 0.0135(8) 0.0076(9) 0.0046(9)
C13 0.0700(18) 0.0329(12) 0.0635(16) 0.0001(11) 0.0083(14) -0.0053(12)
C14 0.089(2) 0.0537(15) 0.0586(16) 0.0337(12) 0.0115(15) 0.0096(14)
C15 0.0470(15) 0.0486(14) 0.0672(16) 0.0108(11) 0.0162(12) -0.0045(11)
C16 0.0352(12) 0.116(2) 0.0269(11) 0.0020(12) -0.0020(10) 0.0080(14)
C17 0.0496(14) 0.0379(12) 0.0926(19) -0.0146(12) -0.0273(14) 0.0036(11)
C18 0.0226(10) 0.0358(10) 0.0379(11) -0.0008(9) -0.0002(8) -0.0025(8)
C19 0.0439(14) 0.0338(12) 0.109(2) -0.0078(13) -0.0036(14) 0.0065(10)
C20 0.0318(13) 0.094(2) 0.0419(13) -0.0065(13) 0.0057(10) -0.0002(13)
C21 0.0293(11) 0.0476(13) 0.0522(13) 0.0036(10) -0.0063(10) 0.0022(9)
C22 0.0260(10) 0.0224(9) 0.0406(10) 0.0020(8) -0.0007(8) 0.0006(7)
C23 0.0265(9) 0.0239(8) 0.0251(9) 0.0069(8) 0.0027(7) 0.0041(7)
C24 0.0299(11) 0.0313(10) 0.0302(10) -0.0025(8) 0.0018(8) 0.0033(8)
C25 0.0297(10) 0.0449(12) 0.0326(10) 0.0029(8) -0.0011(9) 0.0004(9)
C26 0.0255(10) 0.0404(11) 0.0534(12) 0.0110(10) 0.0082(10) 0.0085(9)
C27 0.0431(13) 0.0309(10) 0.0489(12) -0.0063(9) 0.0127(10) 0.0100(9)
C28 0.0330(11) 0.0265(9) 0.0384(11) -0.0029(8) 0.0027(9) 0.0015(8)
C29 0.0422(12) 0.0371(11) 0.0279(10) -0.0025(8) 0.0086(9) -0.0035(9)
C30 0.0323(11) 0.0343(10) 0.0202(8) -0.0018(7) 0.0005(8) 0.0022(8)
C31 0.0325(11) 0.0338(10) 0.0304(10) 0.0029(8) 0.0036(9) 0.0061(8)
C32 0.0436(13) 0.0339(11) 0.0399(12) 0.0054(9) 0.0001(10) -0.0020(9)
C33 0.0594(16) 0.0312(11) 0.0436(12) -0.0047(9) -0.0074(11) 0.0063(11)
C34 0.0406(14) 0.0485(13) 0.0537(13) -0.0167(10) 0.0013(11) 0.0122(11)
C35 0.0271(11) 0.0540(13) 0.0419(11) -0.0094(10) 0.0040(9) -0.0008(10)

loop_
_atom_type_symbol
_atom_type_description
_atom_type_scat_dispersion_real
_atom_type_scat_dispersion_imag
_atom_type_scat_source
C C 0.0033 0.0016 'International Tables Vol C Tables 4.2.6.8 and 6.1.1.4'
H H 0.0000 0.0000 'International Tables Vol C Tables 4.2.6.8 and 6.1.1.4'
O O 0.0106 0.0060 'International Tables Vol C Tables 4.2.6.8 and 6.1.1.4'
Si Si 0.0817 0.0704 'International Tables Vol C Tables 4.2.6.8 and 6.1.1.4'

loop_
_geom_angle_atom_site_label_1
_geom_angle_atom_site_label_2
_geom_angle_atom_site_label_3
_geom_angle
O1 Si1 C11 109.64(8)
O1 Si1 C10 110.16(9)
C11 Si1 C10 108.49(10)
O1 Si1 C12 104.12(8)
C11 Si1 C12 112.26(10)
C10 Si1 C12 112.11(10)
O2 Si2 C17 111.42(9)
O2 Si2 C16 102.88(9)
C17 Si2 C16 111.61(13)
O2 Si2 C18 110.74(7)
C17 Si2 C18 109.97(11)
C16 Si2 C18 110.05(10)
C1 O1 Si1 120.48(11)
C5 O2 Si2 130.09(11)
C22 O3 C3 114.67(12)
C29 O4 C4 114.77(13)
C6 O5 C2 113.24(12)
O1 C1 C2 111.90(14)
O1 C1 H1A 109.2
C2 C1 H1A 109.2
O1 C1 H1B 109.2
C2 C1 H1B 109.2
H1A C1 H1B 107.9
O5 C2 C1 108.44(13)
O5 C2 C3 109.23(12)
C1 C2 C3 113.45(13)
O5 C2 H2 108.5
C1 C2 H2 108.5
C3 C2 H2 108.5
O3 C3 C4 109.53(14)
O3 C3 C2 107.86(12)
C4 C3 C2 111.09(13)
O3 C3 H3 109.4
C4 C3 H3 109.4
C2 C3 H3 109.4
O4 C4 C5 108.93(13)
O4 C4 C3 108.86(13)
C5 C4 C3 111.15(13)
O4 C4 H4 109.3
C5 C4 H4 109.3
C3 C4 H4 109.3
O2 C5 C4 109.53(13)
O2 C5 C6 109.09(13)
C4 C5 C6 110.67(13)
O2 C5 H5 109.2
C4 C5 H5 109.2
C6 C5 H5 109.2
O5 C6 C7 113.97(14)
O5 C6 C5 109.36(13)
C7 C6 C5 113.55(14)
O5 C6 H6 106.5
C7 C6 H6 106.5
C5 C6 H6 106.5
C8 C7 C6 112.44(15)
C8 C7 H7A 109.1
C6 C7 H7A 109.1
C8 C7 H7B 109.1
C6 C7 H7B 109.1
H7A C7 H7B 107.8
C9 C8 C7 125.4(2)
C9 C8 H8 117.3
C7 C8 H8 117.3
C8 C9 H9A 120.0
C8 C9 H9B 120.0
H9A C9 H9B 120.0
Si1 C10 H10A 109.5
Si1 C10 H10B 109.5
H10A C10 H10B 109.5
Si1 C10 H10C 109.5
H10A C10 H10C 109.5
H10B C10 H10C 109.5
Si1 C11 H11A 109.5
Si1 C11 H11B 109.5
H11A C11 H11B 109.5
Si1 C11 H11C 109.5
H11A C11 H11C 109.5
H11B C11 H11C 109.5
C15 C12 C14 109.28(18)
C15 C12 C13 109.0(2)
C14 C12 C13 109.40(17)
C15 C12 Si1 109.88(14)
C14 C12 Si1 109.98(17)
C13 C12 Si1 109.32(14)
C12 C13 H13A 109.5
C12 C13 H13B 109.5
H13A C13 H13B 109.5
C12 C13 H13C 109.5
H13A C13 H13C 109.5
H13B C13 H13C 109.5
C12 C14 H14A 109.5
C12 C14 H14B 109.5
H14A C14 H14B 109.5
C12 C14 H14C 109.5
H14A C14 H14C 109.5
H14B C14 H14C 109.5
C12 C15 H15A 109.5
C12 C15 H15B 109.5
H15A C15 H15B 109.5
C12 C15 H15C 109.5
H15A C15 H15C 109.5
H15B C15 H15C 109.5
Si2 C16 H16A 109.5
Si2 C16 H16B 109.5
H16A C16 H16B 109.5
Si2 C16 H16C 109.5
H16A C16 H16C 109.5
H16B C16 H16C 109.5
Si2 C17 H17A 109.5
Si2 C17 H17B 109.5
H17A C17 H17B 109.5
Si2 C17 H17C 109.5
H17A C17 H17C 109.5
H17B C17 H17C 109.5
C19 C18 C20 108.6(2)
C19 C18 C21 108.62(18)
C20 C18 C21 108.01(17)
C19 C18 Si2 110.27(14)
C20 C18 Si2 110.68(14)
C21 C18 Si2 110.55(14)
C18 C19 H19A 109.5
C18 C19 H19B 109.5
H19A C19 H19B 109.5
C18 C19 H19C 109.5
H19A C19 H19C 109.5
H19B C19 H19C 109.5
C18 C20 H20A 109.5
C18 C20 H20B 109.5
H20A C20 H20B 109.5
C18 C20 H20C 109.5
H20A C20 H20C 109.5
H20B C20 H20C 109.5
C18 C21 H21A 109.5
C18 C21 H21B 109.5
H21A C21 H21B 109.5
C18 C21 H21C 109.5
H21A C21 H21C 109.5
H21B C21 H21C 109.5
O3 C22 C23 108.05(14)
O3 C22 H22A 110.1
C23 C22 H22A 110.1
O3 C22 H22B 110.1
C23 C22 H22B 110.1
H22A C22 H22B 108.4
C28 C23 C24 118.49(17)
C28 C23 C22 121.35(17)
C24 C23 C22 120.15(16)
C25 C24 C23 120.68(18)
C25 C24 H24 119.7
C23 C24 H24 119.7
C26 C25 C24 120.3(2)
C26 C25 H25 119.9
C24 C25 H25 119.9
C25 C26 C27 119.54(19)
C25 C26 H26 120.2
C27 C26 H26 120.2
C26 C27 C28 120.34(18)
C26 C27 H27 119.8
C28 C27 H27 119.8
C23 C28 C27 120.67(18)
C23 C28 H28 119.7
C27 C28 H28 119.7
O4 C29 C30 109.45(15)
O4 C29 H29A 109.8
C30 C29 H29A 109.8
O4 C29 H29B 109.8
C30 C29 H29B 109.8
H29A C29 H29B 108.2
C31 C30 C35 118.28(17)
C31 C30 C29 122.37(17)
C35 C30 C29 119.34(18)
C30 C31 C32 120.82(19)
C30 C31 H31 119.6
C32 C31 H31 119.6
C33 C32 C31 120.5(2)
C33 C32 H32 119.8
C31 C32 H32 119.8
C32 C33 C34 119.49(19)
C32 C33 H33 120.3
C34 C33 H33 120.3
C33 C34 C35 120.0(2)
C33 C34 H34 120.0
C35 C34 H34 120.0
C30 C35 C34 121.0(2)
C30 C35 H35 119.5
C34 C35 H35 119.5

loop_
_geom_bond_atom_site_label_1
_geom_bond_atom_site_label_2
_geom_bond_distance
Si1 O1 1.6594(12)
Si1 C11 1.856(2)
Si1 C10 1.863(2)
Si1 C12 1.879(2)
Si2 O2 1.6491(13)
Si2 C17 1.855(2)
Si2 C16 1.855(2)
Si2 C18 1.8773(19)
O1 C1 1.417(2)
O2 C5 1.4239(19)
O3 C22 1.423(2)
O3 C3 1.4329(19)
O4 C29 1.424(2)
O4 C4 1.427(2)
O5 C6 1.4256(19)
O5 C2 1.4268(19)
C1 C2 1.513(2)
C1 H1A 0.9900
C1 H1B 0.9900
C2 C3 1.527(2)
C2 H2 1.0000
C3 C4 1.526(2)
C3 H3 1.0000
C4 C5 1.516(2)
C4 H4 1.0000
C5 C6 1.540(2)
C5 H5 1.0000
C6 C7 1.527(2)
C6 H6 1.0000
C7 C8 1.486(3)
C7 H7A 0.9900
C7 H7B 0.9900
C8 C9 1.303(3)
C8 H8 0.9500
C9 H9A 0.9500
C9 H9B 0.9500
C10 H10A 0.9800
C10 H10B 0.9800
C10 H10C 0.9800
C11 H11A 0.9800
C11 H11B 0.9800
C11 H11C 0.9800
C12 C15 1.531(3)
C12 C14 1.537(3)
C12 C13 1.537(3)
C13 H13A 0.9800
C13 H13B 0.9800
C13 H13C 0.9800
C14 H14A 0.9800
C14 H14B 0.9800
C14 H14C 0.9800
C15 H15A 0.9800
C15 H15B 0.9800
C15 H15C 0.9800
C16 H16A 0.9800
C16 H16B 0.9800
C16 H16C 0.9800
C17 H17A 0.9800
C17 H17B 0.9800
C17 H17C 0.9800
C18 C19 1.526(3)
C18 C20 1.534(3)
C18 C21 1.538(3)
C19 H19A 0.9800
C19 H19B 0.9800
C19 H19C 0.9800
C20 H20A 0.9800
C20 H20B 0.9800
C20 H20C 0.9800
C21 H21A 0.9800
C21 H21B 0.9800
C21 H21C 0.9800
C22 C23 1.505(2)
C22 H22A 0.9900
C22 H22B 0.9900
C23 C28 1.379(2)
C23 C24 1.391(3)
C24 C25 1.383(3)
C24 H24 0.9500
C25 C26 1.370(3)
C25 H25 0.9500
C26 C27 1.381(3)
C26 H26 0.9500
C27 C28 1.383(3)
C27 H27 0.9500
C28 H28 0.9500
C29 C30 1.496(3)
C29 H29A 0.9900
C29 H29B 0.9900
C30 C31 1.383(3)
C30 C35 1.385(3)
C31 C32 1.386(3)
C31 H31 0.9500
C32 C33 1.373(3)
C32 H32 0.9500
C33 C34 1.379(3)
C33 H33 0.9500
C34 C35 1.391(3)
C34 H34 0.9500
C35 H35 0.9500

loop_
_geom_torsion_atom_site_label_1
_geom_torsion_atom_site_label_2
_geom_torsion_atom_site_label_3
_geom_torsion_atom_site_label_4
_geom_torsion
C11 Si1 O1 C1 -61.37(16)
C10 Si1 O1 C1 57.95(15)
C12 Si1 O1 C1 178.33(13)
C17 Si2 O2 C5 39.82(18)
C16 Si2 O2 C5 159.52(16)
C18 Si2 O2 C5 -82.92(15)
Si1 O1 C1 C2 -174.29(11)
C6 O5 C2 C1 -172.73(13)
C6 O5 C2 C3 63.17(16)
O1 C1 C2 O5 -72.98(17)
O1 C1 C2 C3 48.55(19)
C22 O3 C3 C4 111.01(16)
C22 O3 C3 C2 -127.97(14)
O5 C2 C3 O3 -175.35(12)
C1 C2 C3 O3 63.55(17)
O5 C2 C3 C4 -55.30(17)
C1 C2 C3 C4 -176.40(14)
C29 O4 C4 C5 -137.16(15)
C29 O4 C4 C3 101.49(16)
O3 C3 C4 O4 -70.28(16)
C2 C3 C4 O4 170.67(13)
O3 C3 C4 C5 169.74(13)
C2 C3 C4 C5 50.68(18)
Si2 O2 C5 C4 -120.41(14)
Si2 O2 C5 C6 118.33(14)
O4 C4 C5 O2 69.35(17)
C3 C4 C5 O2 -170.71(13)
O4 C4 C5 C6 -170.35(13)
C3 C4 C5 C6 -50.41(18)
C2 O5 C6 C7 65.10(17)
C2 O5 C6 C5 -63.20(17)
O2 C5 C6 O5 175.94(13)
C4 C5 C6 O5 55.37(18)
O2 C5 C6 C7 47.41(18)
C4 C5 C6 C7 -73.16(17)
O5 C6 C7 C8 52.6(2)
C5 C6 C7 C8 178.72(15)
C6 C7 C8 C9 -130.7(2)
O1 Si1 C12 C15 63.81(16)
C11 Si1 C12 C15 -54.71(17)
C10 Si1 C12 C15 -177.13(15)
O1 Si1 C12 C14 -175.86(15)
C11 Si1 C12 C14 65.63(17)
C10 Si1 C12 C14 -56.79(18)
O1 Si1 C12 C13 -55.72(16)
C11 Si1 C12 C13 -174.24(15)
C10 Si1 C12 C13 63.34(17)
O2 Si2 C18 C19 -53.89(18)
C17 Si2 C18 C19 -177.46(17)
C16 Si2 C18 C19 59.19(19)
O2 Si2 C18 C20 66.34(15)
C17 Si2 C18 C20 -57.23(17)
C16 Si2 C18 C20 179.42(15)
O2 Si2 C18 C21 -174.02(12)
C17 Si2 C18 C21 62.41(17)
C16 Si2 C18 C21 -60.94(17)
C3 O3 C22 C23 174.35(14)
O3 C22 C23 C28 127.48(17)
O3 C22 C23 C24 -53.6(2)
C28 C23 C24 C25 -0.8(3)
C22 C23 C24 C25 -179.82(17)
C23 C24 C25 C26 0.5(3)
C24 C25 C26 C27 0.1(3)
C25 C26 C27 C28 -0.3(3)
C24 C23 C28 C27 0.6(3)
C22 C23 C28 C27 179.61(18)
C26 C27 C28 C23 -0.1(3)
C4 O4 C29 C30 -162.62(15)
O4 C29 C30 C31 -23.4(2)
O4 C29 C30 C35 157.00(17)
C35 C30 C31 C32 -0.1(3)
C29 C30 C31 C32 -179.69(18)
C30 C31 C32 C33 0.2(3)
C31 C32 C33 C34 -0.3(3)
C32 C33 C34 C35 0.3(3)
C31 C30 C35 C34 0.1(3)
C29 C30 C35 C34 179.70(19)
C33 C34 C35 C30 -0.2(3)
